data_4112540
loop_
_publ_author_name
'Dale R. Miller'
'Dale C. Swenson'
'Edward G. Gillan'

_publ_section_title
;
 Synthesis and Structure of 2,5,8-Triazido-s-Heptazine: An Energetic and
 Luminescent Precursor to Nitrogen-Rich Carbon Nitrides
;
_journal_name_full 'Journal of the American Chemical Society'
_journal_page_first 5372
_journal_page_last 5373
_journal_paper_doi 10.1021/ja048939y
_journal_volume 126
_journal_year 2004
_chemical_formula_moiety 'C6 N16'
_chemical_formula_sum 'C6 N16'
_chemical_formula_weight 296.22
_chemical_name_systematic
; 
 ? 
;
_space_group_IT_number 176
_symmetry_cell_setting hexagonal
_symmetry_space_group_name_Hall '-P 6c'
_symmetry_space_group_name_H-M 'P 63/m'
_atom_sites_solution_primary direct
_atom_sites_solution_secondary difmap
_audit_creation_method SHELXL-97
_cell_angle_alpha 90.00
_cell_angle_beta 90.00
_cell_angle_gamma 120.00
_cell_formula_units_Z 2
_cell_length_a 10.2163(10)
_cell_length_b 10.2163(10)
_cell_length_c 5.9707(6)
_cell_measurement_reflns_used 2304
_cell_measurement_temperature 190(2)
_cell_measurement_theta_max 27.5
_cell_measurement_theta_min 1.0
_cell_volume 539.69(9)
_computing_cell_refinement 'HKL Scalepack (Otwinowski & Minor, 1997)'
_computing_data_collection 'Collect (Nonius BV, 1997-2000)'
_computing_data_reduction 'HKL Denzo, Scalepack (Otwinowski & Minor, 1997)'
_computing_molecular_graphics 'SHELXTL v6.1 (Sheldrick, 1997)'
_computing_publication_material 'SHELXTL v6.1 (Sheldrick, 1997)'
_computing_structure_refinement 'SHELXTL v6.1 (Sheldrick, 1997)'
_computing_structure_solution 'SHELXTL v6.1 (Sheldrick, 1997)'
_diffrn_ambient_temperature 190(2)
_diffrn_detector_area_resol_mean 9
_diffrn_measured_fraction_theta_full 0.993
_diffrn_measured_fraction_theta_max 0.993
_diffrn_measurement_device_type KappaCCD
_diffrn_measurement_method 'CCD phi and omega scans'
_diffrn_radiation_monochromator graphite
_diffrn_radiation_source 'fine-focus sealed tube'
_diffrn_radiation_type MoK\a
_diffrn_radiation_wavelength 0.71073
_diffrn_reflns_av_R_equivalents 0.0150
_diffrn_reflns_av_sigmaI/netI 0.0126
_diffrn_reflns_limit_h_max 13
_diffrn_reflns_limit_h_min -13
_diffrn_reflns_limit_k_max 13
_diffrn_reflns_limit_k_min -13
_diffrn_reflns_limit_l_max 7
_diffrn_reflns_limit_l_min -7
_diffrn_reflns_number 14051
_diffrn_reflns_theta_full 27.45
_diffrn_reflns_theta_max 27.5
_diffrn_reflns_theta_min 4.0
_exptl_absorpt_coefficient_mu 0.142
_exptl_absorpt_correction_T_max 0.9627
_exptl_absorpt_correction_T_min 0.9614
_exptl_absorpt_correction_type multi-scan
_exptl_absorpt_process_details 'HKL Scalepack (Otwinowski & Minor, 1997)'
_exptl_crystal_colour 'pale yellow'
_exptl_crystal_density_diffrn 1.823
_exptl_crystal_description 'hexagonal prism'
_exptl_crystal_F_000 296
_exptl_crystal_size_max 0.28
_exptl_crystal_size_mid 0.27
_exptl_crystal_size_min 0.27
_refine_diff_density_max 0.251
_refine_diff_density_min -0.245
_refine_diff_density_rms 0.053
_refine_ls_extinction_method none
_refine_ls_goodness_of_fit_ref 1.191
_refine_ls_matrix_type full
_refine_ls_number_parameters 45
_refine_ls_number_reflns 453
_refine_ls_number_restraints 0
_refine_ls_restrained_S_all 1.191
_refine_ls_R_factor_all 0.0368
_refine_ls_R_factor_gt 0.0350
_refine_ls_shift/su_max 0.004
_refine_ls_shift/su_mean 0.001
_refine_ls_structure_factor_coef Fsqd
_refine_ls_weighting_details 'calc w=1/[\s^2^(Fo^2^)+(0.0631P)^2^+0.1017P] where P=(Fo^2^+2Fc^2^)/3'
_refine_ls_weighting_scheme calc
_refine_ls_wR_factor_gt 0.1052
_refine_ls_wR_factor_ref 0.1078
_reflns_number_gt 429
_reflns_number_total 453
_reflns_threshold_expression >2sigma(I)
_cod_data_source_file ja048939ysi20040225_112845.cif
_cod_data_source_block gil41a
_cod_database_code 4112540

loop_
_symmetry_equiv_pos_as_xyz
'x, y, z'
'x-y, x, z+1/2'
'-y, x-y, z'
'-x, -y, z+1/2'
'-x+y, -x, z'
'y, -x+y, z+1/2'
'-x, -y, -z'
'-x+y, -x, -z-1/2'
'y, -x+y, -z'
'x, y, -z-1/2'
'x-y, x, -z'
'-y, x-y, -z-1/2'

loop_
_atom_site_label
_atom_site_type_symbol
_atom_site_fract_x
_atom_site_fract_y
_atom_site_fract_z
_atom_site_U_iso_or_equiv
_atom_site_adp_type
_atom_site_occupancy
_atom_site_symmetry_multiplicity
_atom_site_calc_flag
_atom_site_refinement_flags
N1 N 0.6667 0.3333 0.2500 0.0180(5) Uani 1 6 d S
C2 C 0.51837(15) 0.30686(16) 0.2500 0.0193(4) Uani 1 2 d S
N3 N 0.40449(14) 0.16545(14) 0.2500 0.0223(4) Uani 1 2 d S
C4 C 0.44102(16) 0.05678(16) 0.2500 0.0207(4) Uani 1 2 d S
N5 N 0.49281(14) 0.42253(14) 0.2500 0.0222(4) Uani 1 2 d S
N6 N 0.32299(15) -0.09361(14) 0.2500 0.0241(4) Uani 1 2 d S
N7 N 0.19530(15) -0.10265(14) 0.2500 0.0270(4) Uani 1 2 d S
N8 N 0.07668(16) -0.12659(17) 0.2500 0.0421(5) Uani 1 2 d S

loop_
_atom_site_aniso_label
_atom_site_aniso_U_11
_atom_site_aniso_U_22
_atom_site_aniso_U_33
_atom_site_aniso_U_23
_atom_site_aniso_U_13
_atom_site_aniso_U_12
N1 0.0156(6) 0.0156(6) 0.0229(10) 0.000 0.000 0.0078(3)
C2 0.0167(6) 0.0202(7) 0.0211(7) 0.000 0.000 0.0094(5)
N3 0.0165(6) 0.0188(7) 0.0305(8) 0.000 0.000 0.0079(5)
C4 0.0196(7) 0.0195(7) 0.0210(7) 0.000 0.000 0.0083(5)
N5 0.0190(6) 0.0201(7) 0.0287(7) 0.000 0.000 0.0107(5)
N6 0.0219(7) 0.0193(6) 0.0299(7) 0.000 0.000 0.0094(5)
N7 0.0214(7) 0.0179(6) 0.0353(8) 0.000 0.000 0.0051(5)
N8 0.0218(7) 0.0277(8) 0.0692(12) 0.000 0.000 0.0068(5)

loop_
_atom_type_symbol
_atom_type_description
_atom_type_scat_dispersion_real
_atom_type_scat_dispersion_imag
_atom_type_scat_source
C C 0.0033 0.0016 'International Tables Vol C Tables 4.2.6.8 and 6.1.1.4'
N N 0.0061 0.0033 'International Tables Vol C Tables 4.2.6.8 and 6.1.1.4'

loop_
_geom_angle_atom_site_label_1
_geom_angle_atom_site_label_2
_geom_angle_atom_site_label_3
_geom_angle
_geom_angle_site_symmetry_1
_geom_angle_site_symmetry_3
_geom_angle_publ_flag
C2 N1 C2 120.0 3_655 8_666 ?
C2 N1 C2 120.0 3_655 . ?
C2 N1 C2 120.0 8_666 . yes
N3 C2 N5 120.80(11) . . yes
N3 C2 N1 119.06(11) . . yes
N5 C2 N1 120.14(11) . . yes
C2 N3 C4 116.58(12) . . yes
N5 C4 N3 128.84(12) 3_655 . yes
N5 C4 N6 113.36(12) 3_655 . yes
N3 C4 N6 117.79(12) . . yes
C4 N5 C2 115.38(11) 8_666 . yes
N7 N6 C4 111.85(12) . . yes
N8 N7 N6 172.64(15) . . yes

loop_
_geom_bond_atom_site_label_1
_geom_bond_atom_site_label_2
_geom_bond_distance
_geom_bond_site_symmetry_2
_geom_bond_publ_flag
N1 C2 1.3994(13) 3_655 ?
N1 C2 1.3995(13) 8_666 ?
N1 C2 1.3995(13) . yes
C2 N3 1.3266(18) . yes
C2 N5 1.3317(18) . yes
N3 C4 1.336(2) . yes
C4 N5 1.3303(18) 3_655 yes
C4 N6 1.4007(18) . yes
N5 C4 1.3304(18) 8_666 ?
N6 N7 1.2608(19) . yes
N7 N8 1.110(2) . yes

loop_
_geom_torsion_atom_site_label_1
_geom_torsion_atom_site_label_2
_geom_torsion_atom_site_label_3
_geom_torsion_atom_site_label_4
_geom_torsion
_geom_torsion_site_symmetry_1
_geom_torsion_site_symmetry_4
C2 N1 C2 N3 0.0 3_655 .
C2 N1 C2 N3 180.0 8_666 .
C2 N1 C2 N5 180.0 3_655 .
C2 N1 C2 N5 0.0 8_666 .
N5 C2 N3 C4 180.0 . .
N1 C2 N3 C4 0.0 . .
C2 N3 C4 N5 0.0 . 3_655
C2 N3 C4 N6 180.0 . .
N3 C2 N5 C4 180.0 . 8_666
N1 C2 N5 C4 0.0 . 8_666
N5 C4 N6 N7 180.0 3_655 .
N3 C4 N6 N7 0.0 . .
C4 N6 N7 N8 180.0 . .
